data_7004054
loop_
_publ_author_name
'Mueller, Birgit'
'Poleschner, Helmut'
'Seppelt, Konrad'

_publ_section_title
;
 Dialkyl dichalcogen cations
;
_journal_issue 33
_journal_name_full 'Dalton Transactions'
_journal_page_first 4424
_journal_page_last 4427
_journal_paper_doi 10.1039/b802259n
_journal_year 2008
_chemical_formula_moiety (CH3Se)4,(CF3SO3)2
_chemical_formula_sum 'C6 H12 F6 O6 S2 Se4'
_chemical_formula_weight 674.12
_chemical_name_common
;1,2,3,4-Tetramethyl-tetraselenetanediylium-bis-
(trifluormethanesulfonate)
;
_chemical_name_systematic
;
?
;
_space_group_IT_number 2
_symmetry_cell_setting triclinic
_symmetry_space_group_name_Hall '-P 1'
_symmetry_space_group_name_H-M 'P -1'
_atom_sites_solution_hydrogens geom
_atom_sites_solution_primary direct
_atom_sites_solution_secondary difmap
_audit_creation_method SHELXL-97
_cell_angle_alpha 76.932(5)
_cell_angle_beta 75.714(5)
_cell_angle_gamma 64.608(5)
_cell_formula_units_Z 1
_cell_length_a 7.173(5)
_cell_length_b 7.455(5)
_cell_length_c 9.880(5)
_cell_measurement_reflns_used 999
_cell_measurement_temperature 173(2)
_cell_measurement_theta_max 60.
_cell_measurement_theta_min 2.
_cell_volume 458.1(5)
_computing_structure_refinement 'SHELXL-97 (Sheldrick, 1997)'
_computing_structure_solution 'SHELXS-97 (Sheldrick, 1990)'
_diffrn_ambient_temperature 293(2)
_diffrn_measured_fraction_theta_full 0.985
_diffrn_measured_fraction_theta_max 0.985
_diffrn_measurement_device_type Bruker_CCD
_diffrn_measurement_method omega-scan
_diffrn_radiation_monochromator graphite
_diffrn_radiation_source 'fine-focus sealed tube'
_diffrn_radiation_type MoK\a
_diffrn_radiation_wavelength 0.71069
_diffrn_reflns_av_R_equivalents 0.0249
_diffrn_reflns_av_sigmaI/netI 0.0438
_diffrn_reflns_limit_h_max 9
_diffrn_reflns_limit_h_min -7
_diffrn_reflns_limit_k_max 9
_diffrn_reflns_limit_k_min -6
_diffrn_reflns_limit_l_max 12
_diffrn_reflns_limit_l_min -12
_diffrn_reflns_number 3840
_diffrn_reflns_theta_full 27.54
_diffrn_reflns_theta_max 27.54
_diffrn_reflns_theta_min 2.15
_diffrn_standards_decay_% 0
_exptl_absorpt_coefficient_mu 8.313
_exptl_absorpt_correction_T_max 1.0000
_exptl_absorpt_correction_T_min 0.3556
_exptl_absorpt_correction_type multi-scan
_exptl_absorpt_process_details Bruker_2000_NT_Software_Reference_Manual
_exptl_crystal_colour red
_exptl_crystal_density_diffrn 2.443
_exptl_crystal_density_method 'not measured'
_exptl_crystal_description brick
_exptl_crystal_F_000 318
_exptl_crystal_size_max .3
_exptl_crystal_size_mid .2
_exptl_crystal_size_min .1
_refine_diff_density_max 1.043
_refine_diff_density_min -0.572
_refine_diff_density_rms 0.157
_refine_ls_extinction_method none
_refine_ls_goodness_of_fit_ref 1.035
_refine_ls_hydrogen_treatment mixed
_refine_ls_matrix_type full
_refine_ls_number_parameters 128
_refine_ls_number_reflns 2088
_refine_ls_number_restraints 0
_refine_ls_restrained_S_all 1.035
_refine_ls_R_factor_all 0.0588
_refine_ls_R_factor_gt 0.0362
_refine_ls_shift/su_max 0.043
_refine_ls_shift/su_mean 0.003
_refine_ls_structure_factor_coef Fsqd
_refine_ls_weighting_details 'calc w=1/[\s^2^(Fo^2^)+(0.0517P)^2^+0.0924P] where P=(Fo^2^+2Fc^2^)/3'
_refine_ls_weighting_scheme calc
_refine_ls_wR_factor_gt 0.0822
_refine_ls_wR_factor_ref 0.0944
_reflns_number_gt 1551
_reflns_number_total 2088
_reflns_threshold_expression >2sigma(I)
_cod_data_source_file b802259n.txt
_cod_data_source_block mese4
_cod_original_sg_symbol_H-M P-1
_cod_database_code 7004054

loop_
_symmetry_equiv_pos_as_xyz
'x, y, z'
'-x, -y, -z'

loop_
_atom_site_label
_atom_site_type_symbol
_atom_site_fract_x
_atom_site_fract_y
_atom_site_fract_z
_atom_site_U_iso_or_equiv
_atom_site_adp_type
_atom_site_occupancy
_atom_site_symmetry_multiplicity
_atom_site_calc_flag
_atom_site_refinement_flags
_atom_site_disorder_assembly
_atom_site_disorder_group
C1 C 0.1322(8) 0.1679(8) 0.5769(5) 0.0345(12) Uani 1 1 d . . .
Se1 Se 0.28111(7) 0.53716(7) 0.91276(5) 0.02907(16) Uani 1 1 d . . .
Se2 Se 0.50126(8) 0.24401(7) 1.01575(5) 0.02754(16) Uani 1 1 d . . .
S3 S 0.06841(19) 0.12530(17) 0.76916(13) 0.0284(3) Uani 1 1 d . . .
O1 O 0.2496(6) 0.1125(6) 0.8142(4) 0.0428(9) Uani 1 1 d . . .
F2 F 0.1951(6) 0.3181(5) 0.5346(4) 0.0532(9) Uani 1 1 d . . .
F3 F 0.2865(6) 0.0043(5) 0.5296(4) 0.0528(9) Uani 1 1 d . . .
O2 O -0.1167(7) 0.2992(6) 0.7993(4) 0.0553(12) Uani 1 1 d . . .
C3 C 0.4159(11) 0.5048(11) 0.7182(6) 0.0415(14) Uani 1 1 d . . .
H8A H 0.558(11) 0.487(9) 0.716(7) 0.053(8) Uiso 1 1 d . . .
H8B H 0.368(11) 0.597(11) 0.676(7) 0.053(8) Uiso 1 1 d . . .
H8C H 0.381(9) 0.402(10) 0.707(6) 0.053(8) Uiso 1 1 d . . .
O3 O 0.0375(6) -0.0587(6) 0.7960(4) 0.0435(10) Uani 1 1 d . . .
C2 C 0.3128(10) 0.2302(10) 1.1924(7) 0.0395(14) Uani 1 1 d . . .
H10A H 0.218(10) 0.345(10) 1.211(7) 0.053(8) Uiso 1 1 d . . .
H10B H 0.391(10) 0.159(10) 1.240(7) 0.053(8) Uiso 1 1 d . . .
H10C H 0.236(9) 0.151(9) 1.161(6) 0.053(8) Uiso 1 1 d . . .
F1 F -0.0294(6) 0.2111(5) 0.5175(4) 0.0538(9) Uani 1 1 d . . .

loop_
_atom_site_aniso_label
_atom_site_aniso_U_11
_atom_site_aniso_U_22
_atom_site_aniso_U_33
_atom_site_aniso_U_23
_atom_site_aniso_U_13
_atom_site_aniso_U_12
C1 0.037(3) 0.031(3) 0.030(3) 0.001(2) -0.008(2) -0.009(2)
Se1 0.0255(3) 0.0324(3) 0.0306(3) 0.0004(2) -0.0086(2) -0.0129(2)
Se2 0.0331(3) 0.0236(3) 0.0273(3) -0.00150(19) -0.0060(2) -0.0131(2)
S3 0.0261(6) 0.0252(6) 0.0282(6) -0.0014(5) -0.0040(5) -0.0064(5)
O1 0.046(2) 0.049(2) 0.043(2) 0.0016(18) -0.0172(19) -0.0254(19)
F2 0.074(2) 0.052(2) 0.043(2) 0.0089(16) -0.0084(17) -0.0416(19)
F3 0.052(2) 0.048(2) 0.0418(19) -0.0114(16) 0.0078(16) -0.0112(17)
O2 0.052(3) 0.042(2) 0.041(2) -0.0026(19) 0.001(2) 0.004(2)
C3 0.052(4) 0.047(4) 0.027(3) -0.003(2) -0.014(3) -0.017(3)
O3 0.045(2) 0.041(2) 0.048(2) 0.0075(18) -0.0117(19) -0.0252(19)
C2 0.032(3) 0.041(3) 0.039(3) 0.003(3) 0.002(3) -0.017(3)
F1 0.061(2) 0.064(2) 0.045(2) -0.0033(17) -0.0273(18) -0.0244(19)

loop_
_atom_type_symbol
_atom_type_description
_atom_type_scat_dispersion_real
_atom_type_scat_dispersion_imag
_atom_type_scat_source
C C 0.0033 0.0016 'International Tables Vol C Tables 4.2.6.8 and 6.1.1.4'
O O 0.0106 0.0060 'International Tables Vol C Tables 4.2.6.8 and 6.1.1.4'
F F 0.0171 0.0103 'International Tables Vol C Tables 4.2.6.8 and 6.1.1.4'
S S 0.1246 0.1234 'International Tables Vol C Tables 4.2.6.8 and 6.1.1.4'
Se Se -0.0929 2.2259 'International Tables Vol C Tables 4.2.6.8 and 6.1.1.4'
H H 0.0000 0.0000 'International Tables Vol C Tables 4.2.6.8 and 6.1.1.4'

loop_
_geom_angle_atom_site_label_1
_geom_angle_atom_site_label_2
_geom_angle_atom_site_label_3
_geom_angle
_geom_angle_site_symmetry_1
_geom_angle_site_symmetry_3
_geom_angle_publ_flag
F1 C1 F2 107.9(4) . . ?
F1 C1 F3 108.1(4) . . ?
F2 C1 F3 107.9(4) . . ?
F1 C1 S3 111.7(4) . . ?
F2 C1 S3 111.0(4) . . ?
F3 C1 S3 110.1(3) . . ?
C3 Se1 Se2 97.6(2) . . ?
C2 Se2 Se1 96.77(19) . . ?
O2 S3 O1 115.1(3) . . ?
O2 S3 O3 114.9(3) . . ?
O1 S3 O3 115.2(2) . . ?
O2 S3 C1 102.6(2) . . ?
O1 S3 C1 103.4(2) . . ?
O3 S3 C1 103.2(2) . . ?
Se1 C3 H8A 104(4) . . ?
Se1 C3 H8B 107(6) . . ?
H8A C3 H8B 108(7) . . ?
Se1 C3 H8C 99(4) . . ?
H8A C3 H8C 123(5) . . ?
H8B C3 H8C 113(7) . . ?
Se2 C2 H10A 114(4) . . ?
Se2 C2 H10B 100(5) . . ?
H10A C2 H10B 125(7) . . ?
Se2 C2 H10C 97(3) . . ?
H10A C2 H10C 107(5) . . ?
H10B C2 H10C 110(6) . . ?

loop_
_geom_bond_atom_site_label_1
_geom_bond_atom_site_label_2
_geom_bond_distance
_geom_bond_site_symmetry_2
_geom_bond_publ_flag
C1 F1 1.312(6) . ?
C1 F2 1.326(6) . ?
C1 F3 1.332(6) . ?
C1 S3 1.828(5) . ?
Se1 C3 1.945(6) . ?
Se1 Se2 2.2656(12) . ?
Se2 C2 1.939(6) . ?
S3 O2 1.427(4) . ?
S3 O1 1.434(4) . ?
S3 O3 1.438(4) . ?
C3 H8A 0.96(7) . ?
C3 H8B 0.71(7) . ?
C3 H8C 0.94(7) . ?
C2 H10A 0.86(6) . ?
C2 H10B 0.76(7) . ?
C2 H10C 1.10(6) . ?
